data_4500399
loop_
_publ_author_name
'Lemmerer, Andreas'

_publ_section_title
;
 Two-Dimensional Hydrogen-Bonding Patterns in a Series of Salts of
 Terephthalic Acid and the Cyclic Amines CnH2n&#x2212;1NH2,n= 3, 4, 5, 6,
 7, 8, and 12
;
_journal_issue 2
_journal_name_full 'Crystal Growth &amp; Design'
_journal_page_first 583
_journal_paper_doi 10.1021/cg101503x
_journal_volume 11
_journal_year 2011
_chemical_formula_moiety 'C8 H4 O4, 2(C4 H10 N), H2 O'
_chemical_formula_sum 'C16 H26 N2 O5'
_chemical_formula_weight 326.39
_chemical_name_systematic
;
 bis(cyclobutylammonium).(terephthalate).(H2O)
;
_space_group_IT_number 2
_symmetry_cell_setting triclinic
_symmetry_space_group_name_Hall '-P 1'
_symmetry_space_group_name_H-M 'P -1'
_atom_sites_solution_hydrogens geom
_atom_sites_solution_primary direct
_atom_sites_solution_secondary difmap
_audit_conform_dict_location ftp://ftp.iucr.org/pub/cif_core.dic
_audit_conform_dict_name cif_core.dic
_audit_conform_dict_version 2.3
_audit_creation_date 2010-10-19T14:47:19-00:00
_audit_creation_method 'WinGX routine CIF_UPDATE'
_cell_angle_alpha 104.202(6)
_cell_angle_beta 101.783(7)
_cell_angle_gamma 106.211(7)
_cell_formula_units_Z 2
_cell_length_a 7.484(2)
_cell_length_b 11.332(4)
_cell_length_c 11.999(4)
_cell_measurement_reflns_used 870
_cell_measurement_temperature 173(2)
_cell_measurement_theta_max 24.97
_cell_measurement_theta_min 2.22
_cell_volume 905.7(5)
_computing_cell_refinement 'SAINT-Plus (Bruker, 2004)'
_computing_data_collection 'APEX2 (Bruker, 2005)'
_computing_data_reduction 'SAINT-Plus and XPREP (Bruker 2004)'
_computing_molecular_graphics
;
Ortep-3 for Windows (Farrugia, 1997) and DIAMOND (Brandenburg, 1999)
;
_computing_publication_material
;
WinGX publication routines (Farrugia, 1999) and PLATON (Spek, 2002)
;
_computing_structure_refinement 'SHELXL-97 (Sheldrick, 2008)'
_computing_structure_solution 'SHELXS-97 (Sheldrick, 2008)'
_diffrn_ambient_temperature 173(2)
_diffrn_measured_fraction_theta_full 0.998
_diffrn_measured_fraction_theta_max 0.998
_diffrn_measurement_device_type 'Bruker APEX II CCD area detector'
_diffrn_measurement_method '\w scans'
_diffrn_radiation_monochromator graphite
_diffrn_radiation_type MoK\a
_diffrn_radiation_wavelength 0.71073
_diffrn_reflns_av_R_equivalents 0.0553
_diffrn_reflns_av_unetI/netI 0.0715
_diffrn_reflns_limit_h_max 9
_diffrn_reflns_limit_h_min -9
_diffrn_reflns_limit_k_max 14
_diffrn_reflns_limit_k_min -14
_diffrn_reflns_limit_l_max 15
_diffrn_reflns_limit_l_min -14
_diffrn_reflns_number 10891
_diffrn_reflns_theta_full 28
_diffrn_reflns_theta_max 28
_diffrn_reflns_theta_min 1.83
_diffrn_standards_number 0
_exptl_absorpt_coefficient_mu 0.089
_exptl_absorpt_correction_T_max 0.9946
_exptl_absorpt_correction_T_min 0.975
_exptl_absorpt_correction_type integration
_exptl_absorpt_process_details 'Bruker XPREP (Bruker, 2004)'
_exptl_crystal_colour colourless
_exptl_crystal_density_diffrn 1.197
_exptl_crystal_density_method 'not measured'
_exptl_crystal_description block
_exptl_crystal_F_000 352
_exptl_crystal_size_max 0.42
_exptl_crystal_size_mid 0.18
_exptl_crystal_size_min 0.06
_refine_diff_density_max 0.984
_refine_diff_density_min -0.5
_refine_diff_density_rms 0.06
_refine_ls_extinction_method none
_refine_ls_goodness_of_fit_ref 1.106
_refine_ls_hydrogen_treatment mixed
_refine_ls_matrix_type full
_refine_ls_number_parameters 224
_refine_ls_number_reflns 4355
_refine_ls_number_restraints 3
_refine_ls_restrained_S_all 1.105
_refine_ls_R_factor_all 0.1211
_refine_ls_R_factor_gt 0.0689
_refine_ls_shift/su_max 0.002
_refine_ls_shift/su_mean 0
_refine_ls_structure_factor_coef Fsqd
_refine_ls_weighting_details 'calc w=1/[\s^2^(Fo^2^)+(0.1175P)^2^+0.0147P] where P=(Fo^2^+2Fc^2^)/3'
_refine_ls_weighting_scheme calc
_refine_ls_wR_factor_gt 0.197
_refine_ls_wR_factor_ref 0.2229
_reflns_number_gt 2571
_reflns_number_total 4355
_reflns_threshold_expression >2sigma(I)
_cod_data_source_file cg101503x_si_001.cif
_cod_data_source_block 2
_cod_depositor_comments
;
The following automatic conversions were performed:

'_symmetry_cell_setting' value 'Triclinic' changed to 'triclinic'
according to /home/saulius/struct/CIF-dictionaries/cif_core.dic
dictionary named 'cif_core.dic' version 2.4.1 from 2010-06-29.

Automatic conversion script
Id: cif_fix_values 1715 2011-07-08 13:25:40Z adriana 
;
_cod_original_sg_symbol_H-M P-1
_cod_database_code 4500399

loop_
_symmetry_equiv_pos_as_xyz
'x, y, z'
'-x, -y, -z'

loop_
_atom_site_label
_atom_site_type_symbol
_atom_site_fract_x
_atom_site_fract_y
_atom_site_fract_z
_atom_site_U_iso_or_equiv
_atom_site_adp_type
_atom_site_occupancy
_atom_site_symmetry_multiplicity
_atom_site_calc_flag
_atom_site_refinement_flags
C1 C 0.9871(4) 0.1237(2) 0.5206(2) 0.0282(6) Uani 1 1 d .
C2 C 0.8551(4) 0.0278(2) 0.5452(2) 0.0335(6) Uani 1 1 d .
H2 H 0.7555 0.0465 0.5764 0.04 Uiso 1 1 calc R
C3 C 1.1327(4) 0.0957(2) 0.4755(2) 0.0345(6) Uani 1 1 d .
H3 H 1.2241 0.161 0.4587 0.041 Uiso 1 1 calc R
C4 C 0.9731(4) 0.2579(2) 0.5440(2) 0.0307(6) Uani 1 1 d .
O1 O 0.8295(3) 0.27503(17) 0.57691(16) 0.0360(5) Uani 1 1 d .
O2 O 1.1026(3) 0.34374(17) 0.52700(18) 0.0410(5) Uani 1 1 d .
C5 C 0.9714(3) 0.8679(2) 0.9756(2) 0.0264(5) Uani 1 1 d .
C6 C 0.9712(3) 0.9233(2) 0.8840(2) 0.0285(6) Uani 1 1 d .
H6 H 0.9519 0.8709 0.8045 0.034 Uiso 1 1 calc R
C7 C 1.0009(4) 0.9452(2) 1.0920(2) 0.0295(6) Uani 1 1 d .
H7 H 1.002 0.9084 1.1551 0.035 Uiso 1 1 calc R
C8 C 0.9381(4) 0.7240(2) 0.9492(2) 0.0304(6) Uani 1 1 d .
O3 O 0.9253(3) 0.65974(16) 0.84329(17) 0.0365(5) Uani 1 1 d .
O4 O 0.9200(3) 0.67653(18) 1.03165(18) 0.0516(6) Uani 1 1 d .
C9 C 0.6711(5) 0.3519(3) 0.8459(4) 0.0659(11) Uani 1 1 d .
H9 H 0.6903 0.3987 0.9321 0.079 Uiso 1 1 calc R
C10 C 0.4880(7) 0.3450(5) 0.7748(6) 0.113(2) Uani 1 1 d .
H10A H 0.4786 0.331 0.6888 0.136 Uiso 1 1 calc R
H10B H 0.4461 0.4182 0.8081 0.136 Uiso 1 1 calc R
C11 C 0.3913(5) 0.2199(4) 0.8024(4) 0.0735(11) Uani 1 1 d .
H11A H 0.3471 0.235 0.8753 0.088 Uiso 1 1 calc R
H11B H 0.2884 0.1508 0.7331 0.088 Uiso 1 1 calc R
C12 C 0.5850(6) 0.2053(3) 0.8220(4) 0.0724(11) Uani 1 1 d .
H12A H 0.6035 0.1517 0.7495 0.087 Uiso 1 1 calc R
H12B H 0.6239 0.1776 0.8925 0.087 Uiso 1 1 calc R
N1 N 0.8504(3) 0.4025(2) 0.8146(2) 0.0341(5) Uani 1 1 d .
H1A H 0.8312 0.3636 0.7351 0.051 Uiso 1 1 calc R
H1B H 0.9483 0.3856 0.8591 0.051 Uiso 1 1 calc R
H1C H 0.8828 0.4898 0.8303 0.051 Uiso 1 1 calc R
C13 C 0.7123(4) 0.3011(2) 0.2970(2) 0.0301(6) Uani 1 1 d .
H13 H 0.8512 0.3125 0.3008 0.036 Uiso 1 1 calc R
C14 C 0.5926(4) 0.1563(3) 0.2636(3) 0.0432(7) Uani 1 1 d .
H14A H 0.475 0.1394 0.2913 0.052 Uiso 1 1 calc R
H14B H 0.6701 0.103 0.2853 0.052 Uiso 1 1 calc R
C15 C 0.5532(4) 0.1518(3) 0.1313(3) 0.0478(8) Uani 1 1 d .
H15A H 0.4166 0.1024 0.0819 0.057 Uiso 1 1 calc R
H15B H 0.6449 0.1238 0.0916 0.057 Uiso 1 1 calc R
C16 C 0.6024(4) 0.3003(3) 0.1747(3) 0.0419(7) Uani 1 1 d .
H16A H 0.6861 0.3471 0.1339 0.05 Uiso 1 1 calc R
H16B H 0.4877 0.3273 0.1752 0.05 Uiso 1 1 calc R
N2 N 0.7019(3) 0.3900(2) 0.4076(2) 0.0275(5) Uani 1 1 d .
H2A H 0.582(5) 0.389(3) 0.399(3) 0.041 Uiso 1 1 d .
H2B H 0.779(4) 0.472(3) 0.420(3) 0.041 Uiso 1 1 d .
H2C H 0.743(4) 0.364(3) 0.478(3) 0.041 Uiso 1 1 d .
O1W O 0.3201(3) 0.3815(2) 0.37404(19) 0.0456(5) Uani 1 1 d D
H1W H 0.258(4) 0.360(3) 0.421(2) 0.055 Uiso 1 1 d D
H2W H 0.245(4) 0.364(3) 0.3041(13) 0.055 Uiso 1 1 d D

loop_
_atom_site_aniso_label
_atom_site_aniso_U_11
_atom_site_aniso_U_22
_atom_site_aniso_U_33
_atom_site_aniso_U_23
_atom_site_aniso_U_13
_atom_site_aniso_U_12
C1 0.0359(14) 0.0226(11) 0.0282(13) 0.0072(10) 0.0079(11) 0.0150(11)
C2 0.0391(15) 0.0286(13) 0.0433(16) 0.0148(12) 0.0196(12) 0.0193(12)
C3 0.0405(15) 0.0233(12) 0.0446(16) 0.0129(12) 0.0184(13) 0.0125(11)
C4 0.0442(15) 0.0226(12) 0.0265(13) 0.0072(10) 0.0084(11) 0.0155(12)
O1 0.0519(12) 0.0312(9) 0.0355(11) 0.0107(8) 0.0186(9) 0.0260(9)
O2 0.0535(12) 0.0211(9) 0.0521(13) 0.0126(8) 0.0217(10) 0.0133(9)
C5 0.0228(12) 0.0241(12) 0.0313(13) 0.0080(10) 0.0061(10) 0.0086(10)
C6 0.0289(13) 0.0273(12) 0.0272(13) 0.0055(10) 0.0077(10) 0.0097(10)
C7 0.0298(13) 0.0286(13) 0.0313(14) 0.0127(11) 0.0081(11) 0.0098(11)
C8 0.0289(13) 0.0256(12) 0.0352(15) 0.0109(11) 0.0041(11) 0.0101(10)
O3 0.0459(11) 0.0253(9) 0.0382(11) 0.0078(8) 0.0133(9) 0.0135(8)
O4 0.0821(16) 0.0314(10) 0.0429(13) 0.0178(9) 0.0132(11) 0.0206(11)
C9 0.060(2) 0.0397(18) 0.098(3) 0.0116(19) 0.041(2) 0.0130(16)
C10 0.068(3) 0.078(3) 0.210(6) 0.071(4) 0.035(3) 0.031(3)
C11 0.047(2) 0.081(3) 0.085(3) 0.035(2) 0.0184(19) 0.0030(19)
C12 0.070(3) 0.0422(19) 0.106(3) 0.030(2) 0.036(2) 0.0072(18)
N1 0.0412(13) 0.0239(10) 0.0374(13) 0.0068(9) 0.0167(10) 0.0106(10)
C13 0.0309(13) 0.0283(13) 0.0297(14) 0.0051(11) 0.0082(11) 0.0125(11)
C14 0.0508(18) 0.0285(14) 0.0424(17) 0.0012(12) 0.0075(14) 0.0151(13)
C15 0.0366(16) 0.0507(18) 0.0415(18) -0.0060(14) 0.0047(13) 0.0162(14)
C16 0.0409(16) 0.0523(18) 0.0357(16) 0.0133(13) 0.0120(13) 0.0213(14)
N2 0.0285(12) 0.0207(10) 0.0303(12) 0.0051(9) 0.0056(9) 0.0086(9)
O1W 0.0336(11) 0.0622(14) 0.0382(12) 0.0113(11) 0.0112(9) 0.0164(10)

loop_
_atom_type_symbol
_atom_type_description
_atom_type_scat_dispersion_real
_atom_type_scat_dispersion_imag
_atom_type_scat_source
C C 0.0033 0.0016 'International Tables Vol C Tables 4.2.6.8 and 6.1.1.4'
H H 0 0 'International Tables Vol C Tables 4.2.6.8 and 6.1.1.4'
N N 0.0061 0.0033 'International Tables Vol C Tables 4.2.6.8 and 6.1.1.4'
O O 0.0106 0.006 'International Tables Vol C Tables 4.2.6.8 and 6.1.1.4'

loop_
_exptl_crystal_face_index_h
_exptl_crystal_face_index_k
_exptl_crystal_face_index_l
_exptl_crystal_face_perp_dist
0 1 0 0.03
0 -1 0 0.03
0 0 1 0.09
0 0 -1 0.09
-1 0 2 0.14
1 0 0 0.21

loop_
_geom_angle_atom_site_label_1
_geom_angle_atom_site_label_2
_geom_angle_atom_site_label_3
_geom_angle
_geom_angle_site_symmetry_1
_geom_angle_site_symmetry_3
C2 C1 C3 119.4(2) . .
C2 C1 C4 120.0(2) . .
C3 C1 C4 120.6(2) . .
C1 C2 C3 120.5(2) . 2_756
C1 C2 H2 119.8 . .
C3 C2 H2 119.8 2_756 .
C1 C3 C2 120.2(2) . 2_756
C1 C3 H3 119.9 . .
C2 C3 H3 119.9 2_756 .
O2 C4 O1 124.6(2) . .
O2 C4 C1 117.8(2) . .
O1 C4 C1 117.7(2) . .
C7 C5 C6 119.4(2) . .
C7 C5 C8 119.9(2) . .
C6 C5 C8 120.7(2) . .
C7 C6 C5 120.6(2) 2_777 .
C7 C6 H6 119.7 2_777 .
C5 C6 H6 119.7 . .
C5 C7 C6 120.0(2) . 2_777
C5 C7 H7 120 . .
C6 C7 H7 120 2_777 .
O4 C8 O3 124.6(2) . .
O4 C8 C5 118.1(2) . .
O3 C8 C5 117.2(2) . .
C10 C9 N1 120.8(4) . .
C10 C9 C12 88.3(3) . .
N1 C9 C12 118.3(3) . .
C10 C9 H9 109.2 . .
N1 C9 H9 109.2 . .
C12 C9 H9 109.2 . .
C9 C10 C11 88.5(3) . .
C9 C10 H10A 113.9 . .
C11 C10 H10A 113.9 . .
C9 C10 H10B 113.9 . .
C11 C10 H10B 113.9 . .
H10A C10 H10B 111.1 . .
C12 C11 C10 85.8(3) . .
C12 C11 H11A 114.3 . .
C10 C11 H11A 114.3 . .
C12 C11 H11B 114.3 . .
C10 C11 H11B 114.3 . .
H11A C11 H11B 111.5 . .
C11 C12 C9 87.1(3) . .
C11 C12 H12A 114.1 . .
C9 C12 H12A 114.1 . .
C11 C12 H12B 114.1 . .
C9 C12 H12B 114.1 . .
H12A C12 H12B 111.3 . .
C9 N1 H1A 109.5 . .
C9 N1 H1B 109.5 . .
H1A N1 H1B 109.5 . .
C9 N1 H1C 109.5 . .
H1A N1 H1C 109.5 . .
H1B N1 H1C 109.5 . .
N2 C13 C16 118.9(2) . .
N2 C13 C14 116.8(2) . .
C16 C13 C14 89.2(2) . .
N2 C13 H13 110.1 . .
C16 C13 H13 110.1 . .
C14 C13 H13 110.1 . .
C13 C14 C15 87.0(2) . .
C13 C14 H14A 114.1 . .
C15 C14 H14A 114.1 . .
C13 C14 H14B 114.1 . .
C15 C14 H14B 114.1 . .
H14A C14 H14B 111.3 . .
C14 C15 C16 88.5(2) . .
C14 C15 H15A 113.9 . .
C16 C15 H15A 113.9 . .
C14 C15 H15B 113.9 . .
C16 C15 H15B 113.9 . .
H15A C15 H15B 111.1 . .
C13 C16 C15 87.3(2) . .
C13 C16 H16A 114.1 . .
C15 C16 H16A 114.1 . .
C13 C16 H16B 114.1 . .
C15 C16 H16B 114.1 . .
H16A C16 H16B 111.3 . .
C13 N2 H2A 110(2) . .
C13 N2 H2B 109.9(18) . .
H2A N2 H2B 108(3) . .
C13 N2 H2C 111.0(16) . .
H2A N2 H2C 109(2) . .
H2B N2 H2C 109(2) . .
H1W O1W H2W 112(2) . .

loop_
_geom_bond_atom_site_label_1
_geom_bond_atom_site_label_2
_geom_bond_distance
_geom_bond_site_symmetry_2
C1 C2 1.386(4) .
C1 C3 1.389(4) .
C1 C4 1.515(3) .
C2 C3 1.393(3) 2_756
C2 H2 0.95 .
C3 C2 1.393(3) 2_756
C3 H3 0.95 .
C4 O2 1.257(3) .
C4 O1 1.265(3) .
C5 C7 1.390(3) .
C5 C6 1.393(3) .
C5 C8 1.519(3) .
C6 C7 1.392(3) 2_777
C6 H6 0.95 .
C7 C6 1.392(3) 2_777
C7 H7 0.95 .
C8 O4 1.249(3) .
C8 O3 1.270(3) .
C9 C10 1.428(6) .
C9 N1 1.466(4) .
C9 C12 1.533(5) .
C9 H9 1 .
C10 C11 1.549(6) .
C10 H10A 0.99 .
C10 H10B 0.99 .
C11 C12 1.483(5) .
C11 H11A 0.99 .
C11 H11B 0.99 .
C12 H12A 0.99 .
C12 H12B 0.99 .
N1 H1A 0.91 .
N1 H1B 0.91 .
N1 H1C 0.91 .
C13 N2 1.488(3) .
C13 C16 1.525(4) .
C13 C14 1.538(4) .
C13 H13 1 .
C14 C15 1.539(4) .
C14 H14A 0.99 .
C14 H14B 0.99 .
C15 C16 1.544(4) .
C15 H15A 0.99 .
C15 H15B 0.99 .
C16 H16A 0.99 .
C16 H16B 0.99 .
N2 H2A 0.88(3) .
N2 H2B 0.90(3) .
N2 H2C 0.98(3) .
O1W H1W 0.843(10) .
O1W H2W 0.849(10) .

loop_
_geom_hbond_atom_site_label_D
_geom_hbond_atom_site_label_H
_geom_hbond_atom_site_label_A
_geom_hbond_distance_DH
_geom_hbond_distance_HA
_geom_hbond_distance_DA
_geom_hbond_angle_DHA
_geom_hbond_site_symmetry_A
N1 H1A O1 0.91 1.91 2.814(3) 170.3 .
N1 H1B O4 0.91 1.87 2.745(3) 160.5 2_767
N1 H1C O3 0.91 1.82 2.729(3) 172.7 .
N2 H2A O1W 0.88(3) 1.90(3) 2.774(3) 178(3) .
N2 H2B O2 0.90(3) 1.91(3) 2.786(3) 164(3) 2_766
N2 H2C O1 0.98(3) 1.87(3) 2.818(3) 163(2) .
O1W H1W O2 0.84(1) 1.90(1) 2.724(3) 167(3) 1_455
O1W H2W O3 0.85(1) 1.87(1) 2.713(3) 174(3) 2_666

loop_
_geom_torsion_atom_site_label_1
_geom_torsion_atom_site_label_2
_geom_torsion_atom_site_label_3
_geom_torsion_atom_site_label_4
_geom_torsion
_geom_torsion_site_symmetry_4
C3 C1 C2 C3 -0.3(4) 2_756
C4 C1 C2 C3 -179.7(2) 2_756
C2 C1 C3 C2 0.3(4) 2_756
C4 C1 C3 C2 179.7(2) 2_756
C2 C1 C4 O2 175.9(2) .
C3 C1 C4 O2 -3.5(4) .
C2 C1 C4 O1 -5.5(4) .
C3 C1 C4 O1 175.1(2) .
C7 C5 C6 C7 -0.4(4) 2_777
C8 C5 C6 C7 179.1(2) 2_777
C6 C5 C7 C6 0.4(4) 2_777
C8 C5 C7 C6 -179.1(2) 2_777
C7 C5 C8 O4 6.6(3) .
C6 C5 C8 O4 -172.9(2) .
C7 C5 C8 O3 -175.3(2) .
C6 C5 C8 O3 5.2(3) .
N1 C9 C10 C11 146.0(3) .
C12 C9 C10 C11 23.6(4) .
C9 C10 C11 C12 -24.5(4) .
C10 C11 C12 C9 22.8(4) .
C10 C9 C12 C11 -24.8(4) .
N1 C9 C12 C11 -149.3(4) .
N2 C13 C14 C15 143.5(2) .
C16 C13 C14 C15 21.3(2) .
C13 C14 C15 C16 -21.0(2) .
N2 C13 C16 C15 -141.6(2) .
C14 C13 C16 C15 -21.2(2) .
C14 C15 C16 C13 21.2(2) .
